data_1507622
loop_
_publ_author_name
'Dumas, Aaron M.'
'Bode, Jeffrey W.'

_publ_section_title
;
 Synthesis of acyltrifluoroborates.
;
_journal_issue 8
_journal_name_full 'Organic letters'
_journal_page_first 2138
_journal_page_last 2141
_journal_paper_doi 10.1021/ol300668m
_journal_volume 14
_journal_year 2012
_chemical_formula_moiety 'C7 H4 B Cl F3 O -,K +'
_chemical_formula_sum 'C7 H4 B Cl F3 K O'
_chemical_formula_weight 246.46
_chemical_name_systematic
; 
 ? 
;
_space_group_IT_number 14
_symmetry_cell_setting monoclinic
_symmetry_space_group_name_Hall '-P 2ybc'
_symmetry_space_group_name_H-M 'P 1 21/c 1'
_atom_sites_solution_hydrogens difmap
_atom_sites_solution_primary direct
_atom_sites_solution_secondary difmap
_audit_creation_method SHELXL-97
_cell_angle_alpha 90.00
_cell_angle_beta 95.853(2)
_cell_angle_gamma 90.00
_cell_formula_units_Z 4
_cell_length_a 18.4245(6)
_cell_length_b 6.8593(2)
_cell_length_c 7.2590(3)
_cell_measurement_reflns_used 3772
_cell_measurement_temperature 100(2)
_cell_measurement_theta_max 66.59
_cell_measurement_theta_min 2.41
_cell_volume 912.60(5)
_computing_cell_refinement 'Bruker SAINT'
_computing_data_collection 'Bruker APEX2'
_computing_data_reduction 'Bruker SAINT'
_computing_molecular_graphics 'Platon, Ortep'
_computing_publication_material 'Bruker SHELXTL'
_computing_structure_refinement 'OLEX2 (Dolomanov, 2009), SHELXL-97 (Sheldrick, 2008)'
_computing_structure_solution 'SHELXS-97 (Sheldrick, 2008)'
_diffrn_ambient_temperature 100(2)
_diffrn_measured_fraction_theta_full 0.958
_diffrn_measured_fraction_theta_max 0.958
_diffrn_measurement_device_type 'Bruker APEX-II CCD'
_diffrn_measurement_method '\f and \w scans'
_diffrn_radiation_monochromator graphite
_diffrn_radiation_source 'Incoatec I\S microfocus X-ray tube'
_diffrn_radiation_type CuK\a
_diffrn_radiation_wavelength 1.54178
_diffrn_reflns_av_R_equivalents 0.0351
_diffrn_reflns_av_sigmaI/netI 0.0283
_diffrn_reflns_limit_h_max 20
_diffrn_reflns_limit_h_min -21
_diffrn_reflns_limit_k_max 5
_diffrn_reflns_limit_k_min -7
_diffrn_reflns_limit_l_max 8
_diffrn_reflns_limit_l_min -6
_diffrn_reflns_number 6569
_diffrn_reflns_theta_full 66.66
_diffrn_reflns_theta_max 66.66
_diffrn_reflns_theta_min 2.41
_exptl_absorpt_coefficient_mu 7.938
_exptl_absorpt_correction_T_max 0.9843
_exptl_absorpt_correction_T_min 0.5692
_exptl_absorpt_correction_type multi-scan
_exptl_absorpt_process_details SADABS
_exptl_crystal_density_diffrn 1.794
_exptl_crystal_density_method 'not measured'
_exptl_crystal_F_000 488
_exptl_crystal_size_max 0.08
_exptl_crystal_size_mid 0.06
_exptl_crystal_size_min 0.002
_refine_diff_density_max 0.231
_refine_diff_density_min -0.242
_refine_diff_density_rms 0.051
_refine_ls_extinction_method none
_refine_ls_goodness_of_fit_ref 1.138
_refine_ls_hydrogen_treatment refall
_refine_ls_matrix_type full
_refine_ls_number_parameters 143
_refine_ls_number_reflns 1550
_refine_ls_number_restraints 0
_refine_ls_restrained_S_all 1.138
_refine_ls_R_factor_all 0.0285
_refine_ls_R_factor_gt 0.0253
_refine_ls_shift/su_max 0.001
_refine_ls_shift/su_mean 0.000
_refine_ls_structure_factor_coef Fsqd
_refine_ls_weighting_details 'calc w=1/[\s^2^(Fo^2^)+(0.0400P)^2^+0.0000P] where P=(Fo^2^+2Fc^2^)/3'
_refine_ls_weighting_scheme calc
_refine_ls_wR_factor_gt 0.0666
_refine_ls_wR_factor_ref 0.0682
_reflns_number_gt 1405
_reflns_number_total 1550
_reflns_threshold_expression >2sigma(I)
_cod_data_source_file ol300668m_si_002.cif
_cod_data_source_block cu_jb120112_0ma
_cod_depositor_comments
;
The following automatic conversions were performed:

'_symmetry_cell_setting' value 'Monoclinic' changed to 'monoclinic'
according to /home/saulius/struct/CIF-dictionaries/cif_core.dic
dictionary named 'cif_core.dic' version 2.4.1 from 2010-06-29.

Automatic conversion script
Id: cif_fix_values 1715 2011-07-08 13:25:40Z adriana 
;
_cod_original_sg_symbol_H-M P2(1)/c
_cod_database_code 1507622

loop_
_symmetry_equiv_pos_as_xyz
'x, y, z'
'-x, y+1/2, -z+1/2'
'-x, -y, -z'
'x, -y-1/2, z-1/2'

loop_
_atom_site_label
_atom_site_type_symbol
_atom_site_fract_x
_atom_site_fract_y
_atom_site_fract_z
_atom_site_U_iso_or_equiv
_atom_site_adp_type
_atom_site_occupancy
_atom_site_symmetry_multiplicity
_atom_site_calc_flag
K1 K 0.070702(19) -0.92425(5) 0.33111(4) 0.02054(14) Uani 1 1 d
Cl1 Cl 0.45585(2) -1.81596(8) 0.34283(6) 0.03833(17) Uani 1 1 d
F10 F 0.11250(5) -1.58610(13) 0.49737(12) 0.0232(2) Uani 1 1 d
F11 F 0.07683(5) -1.53264(14) 0.19356(12) 0.0218(2) Uani 1 1 d
F12 F 0.05317(5) -1.30467(14) 0.40634(13) 0.0252(2) Uani 1 1 d
O9 O 0.18840(7) -1.15299(17) 0.34244(18) 0.0290(3) Uani 1 1 d
C1 C 0.25247(10) -1.4501(2) 0.3327(2) 0.0226(4) Uani 1 1 d
C2 C 0.24856(10) -1.6450(3) 0.2778(2) 0.0241(4) Uani 1 1 d
H2 H 0.2021(11) -1.708(3) 0.238(3) 0.028(5) Uiso 1 1 d
C3 C 0.31121(10) -1.7570(3) 0.2760(2) 0.0267(4) Uani 1 1 d
H3 H 0.3072(12) -1.892(3) 0.242(3) 0.032(6) Uiso 1 1 d
C4 C 0.37769(10) -1.6721(3) 0.3331(2) 0.0277(4) Uani 1 1 d
C5 C 0.38338(11) -1.4780(3) 0.3868(3) 0.0298(4) Uani 1 1 d
H5 H 0.4289(12) -1.423(3) 0.427(3) 0.031(5) Uiso 1 1 d
C6 C 0.32061(10) -1.3682(3) 0.3851(3) 0.0267(4) Uani 1 1 d
H6 H 0.3235(13) -1.233(3) 0.416(3) 0.039(6) Uiso 1 1 d
C7 C 0.18454(10) -1.3334(3) 0.3415(2) 0.0222(4) Uani 1 1 d
B8 B 0.10615(11) -1.4398(3) 0.3604(3) 0.0197(4) Uani 1 1 d

loop_
_atom_site_aniso_label
_atom_site_aniso_U_11
_atom_site_aniso_U_22
_atom_site_aniso_U_33
_atom_site_aniso_U_23
_atom_site_aniso_U_13
_atom_site_aniso_U_12
K1 0.0252(2) 0.0168(2) 0.0194(2) 0.00179(13) 0.00131(15) -0.00123(14)
Cl1 0.0263(3) 0.0470(3) 0.0409(3) -0.0052(2) -0.0008(2) 0.0117(2)
F10 0.0289(6) 0.0213(6) 0.0192(5) 0.0028(4) 0.0009(4) -0.0024(4)
F11 0.0251(5) 0.0209(5) 0.0188(4) -0.0006(4) -0.0010(4) -0.0026(4)
F12 0.0236(5) 0.0188(5) 0.0333(5) -0.0038(4) 0.0044(4) -0.0007(4)
O9 0.0273(7) 0.0175(8) 0.0418(7) 0.0032(6) 0.0011(6) -0.0027(5)
C1 0.0240(9) 0.0215(10) 0.0220(8) 0.0032(7) 0.0011(7) -0.0026(7)
C2 0.0236(9) 0.0247(10) 0.0233(8) -0.0004(8) -0.0010(7) -0.0030(7)
C3 0.0287(10) 0.0244(11) 0.0266(9) -0.0019(8) 0.0019(7) 0.0013(8)
C4 0.0228(9) 0.0347(12) 0.0254(8) 0.0025(8) 0.0023(7) 0.0063(8)
C5 0.0234(10) 0.0336(12) 0.0315(9) 0.0029(9) -0.0011(8) -0.0039(8)
C6 0.0263(10) 0.0223(10) 0.0309(9) 0.0031(8) -0.0003(8) -0.0035(8)
C7 0.0255(9) 0.0211(11) 0.0195(8) 0.0014(7) -0.0005(7) -0.0023(7)
B8 0.0236(10) 0.0154(11) 0.0197(9) -0.0005(7) 0.0009(8) -0.0016(8)

loop_
_atom_type_symbol
_atom_type_description
_atom_type_scat_dispersion_real
_atom_type_scat_dispersion_imag
_atom_type_scat_source
C C 0.0181 0.0091 'International Tables Vol C Tables 4.2.6.8 and 6.1.1.4'
H H 0.0000 0.0000 'International Tables Vol C Tables 4.2.6.8 and 6.1.1.4'
O O 0.0492 0.0322 'International Tables Vol C Tables 4.2.6.8 and 6.1.1.4'
B B 0.0090 0.0039 'International Tables Vol C Tables 4.2.6.8 and 6.1.1.4'
F F 0.0727 0.0534 'International Tables Vol C Tables 4.2.6.8 and 6.1.1.4'
Cl Cl 0.3639 0.7018 'International Tables Vol C Tables 4.2.6.8 and 6.1.1.4'
K K 0.3868 1.0657 'International Tables Vol C Tables 4.2.6.8 and 6.1.1.4'

loop_
_geom_angle_atom_site_label_1
_geom_angle_atom_site_label_2
_geom_angle_atom_site_label_3
_geom_angle
_geom_angle_site_symmetry_1
_geom_angle_site_symmetry_3
F10 K1 F11 159.96(3) 4_535 4_536
F10 K1 O9 74.32(4) 4_535 .
F11 K1 O9 87.21(4) 4_536 .
F10 K1 F10 107.10(3) 4_535 1_565
F11 K1 F10 70.62(3) 4_536 1_565
O9 K1 F10 107.35(4) . 1_565
F10 K1 F12 105.47(3) 4_535 .
F11 K1 F12 71.51(3) 4_536 .
O9 K1 F12 62.50(3) . .
F10 K1 F12 141.20(3) 1_565 .
F10 K1 F11 108.83(3) 4_535 2
F11 K1 F11 88.66(3) 4_536 2
O9 K1 F11 128.64(3) . 2
F10 K1 F11 119.22(3) 1_565 2
F12 K1 F11 67.71(3) . 2
F10 K1 F12 73.99(3) 4_535 2
F11 K1 F12 126.03(3) 4_536 2
O9 K1 F12 142.07(4) . 2
F10 K1 F12 101.48(3) 1_565 2
F12 K1 F12 107.32(3) . 2
F11 K1 F12 47.46(3) 2 2
F10 K1 F11 68.10(3) 4_535 1_565
F11 K1 F11 116.89(3) 4_536 1_565
O9 K1 F11 119.97(3) . 1_565
F10 K1 F11 47.94(3) 1_565 1_565
F12 K1 F11 170.71(3) . 1_565
F11 K1 F11 107.33(3) 2 1_565
F12 K1 F11 64.92(3) 2 1_565
F10 K1 B8 87.62(4) 4_535 1_565
F11 K1 B8 93.38(4) 4_536 1_565
O9 K1 B8 115.05(4) . 1_565
F10 K1 B8 23.38(4) 1_565 1_565
F12 K1 B8 164.58(4) . 1_565
F11 K1 B8 116.30(4) 2 1_565
F12 K1 B8 83.84(4) 2 1_565
F11 K1 B8 24.58(4) 1_565 1_565
F10 K1 B8 89.00(4) 4_535 2
F11 K1 B8 110.17(4) 4_536 2
O9 K1 B8 137.13(4) . 2
F10 K1 B8 115.31(4) 1_565 2
F12 K1 B8 85.58(4) . 2
F11 K1 B8 24.07(4) 2 2
F12 K1 B8 23.90(4) 2 2
F11 K1 B8 87.56(4) 1_565 2
B8 K1 B8 103.07(5) 1_565 2
F10 K1 C7 79.01(3) 4_535 .
F11 K1 C7 85.65(3) 4_536 .
O9 K1 C7 17.34(4) . .
F10 K1 C7 122.56(4) 1_565 .
F12 K1 C7 45.77(4) . .
F11 K1 C7 111.31(4) 2 .
F12 K1 C7 133.47(3) 2 .
F11 K1 C7 135.46(4) 1_565 .
B8 K1 C7 132.35(5) 1_565 .
B8 K1 C7 121.94(4) 2 .
F10 K1 K1 150.30(3) 4_535 3_536
F11 K1 K1 46.05(2) 4_536 3_536
O9 K1 K1 114.63(3) . 3_536
F10 K1 K1 97.29(2) 1_565 3_536
F12 K1 K1 60.80(2) . 3_536
F11 K1 K1 42.607(19) 2 3_536
F12 K1 K1 84.91(2) 2 3_536
F11 K1 K1 121.38(2) 1_565 3_536
B8 K1 K1 111.04(4) 1_565 3_536
B8 K1 K1 64.91(3) 2 3_536
C7 K1 K1 102.14(3) . 3_536
B8 F10 K1 128.52(10) . 4_536
B8 F10 K1 107.34(9) . 1_545
K1 F10 K1 109.93(3) 4_536 1_545
B8 F11 K1 150.64(10) . 4_535
B8 F11 K1 102.51(9) . 2_545
K1 F11 K1 91.34(3) 4_535 2_545
B8 F11 K1 98.48(9) . 1_545
K1 F11 K1 104.04(3) 4_535 1_545
K1 F11 K1 101.41(3) 2_545 1_545
B8 F12 K1 119.26(9) . .
B8 F12 K1 101.51(9) . 2_545
K1 F12 K1 105.23(3) . 2_545
C7 O9 K1 122.71(11) . .
C6 C1 C2 118.93(17) . .
C6 C1 C7 120.56(16) . .
C2 C1 C7 120.48(16) . .
C3 C2 C1 120.95(17) . .
C3 C2 H2 117.3(12) . .
C1 C2 H2 121.8(12) . .
C4 C3 C2 118.49(17) . .
C4 C3 H3 121.8(13) . .
C2 C3 H3 119.6(13) . .
C3 C4 C5 121.86(17) . .
C3 C4 Cl1 118.52(15) . .
C5 C4 Cl1 119.60(14) . .
C6 C5 C4 118.82(18) . .
C6 C5 H5 120.4(12) . .
C4 C5 H5 120.7(12) . .
C5 C6 C1 120.92(18) . .
C5 C6 H6 120.1(14) . .
C1 C6 H6 118.9(14) . .
O9 C7 C1 119.21(16) . .
O9 C7 B8 119.69(16) . .
C1 C7 B8 121.03(15) . .
O9 C7 K1 39.95(9) . .
C1 C7 K1 158.84(12) . .
B8 C7 K1 80.05(9) . .
F10 B8 F12 108.11(14) . .
F10 B8 F11 106.17(13) . .
F12 B8 F11 106.44(14) . .
F10 B8 C7 111.49(14) . .
F12 B8 C7 111.40(14) . .
F11 B8 C7 112.90(14) . .
F10 B8 K1 49.27(7) . 1_545
F12 B8 K1 121.71(11) . 1_545
F11 B8 K1 56.95(7) . 1_545
C7 B8 K1 126.73(11) . 1_545
F10 B8 K1 108.48(10) . 2_545
F12 B8 K1 54.59(8) . 2_545
F11 B8 K1 53.42(8) . 2_545
C7 B8 K1 140.03(11) . 2_545
K1 B8 K1 80.51(4) 1_545 2_545

loop_
_geom_bond_atom_site_label_1
_geom_bond_atom_site_label_2
_geom_bond_distance
_geom_bond_site_symmetry_2
K1 F10 2.6169(9) 4_535
K1 F11 2.6385(9) 4_536
K1 O9 2.6711(13) .
K1 F10 2.6907(10) 1_565
K1 F12 2.6921(10) .
K1 F11 2.8062(10) 2
K1 F12 2.8374(10) 2
K1 F11 2.8720(10) 1_565
K1 B8 3.3891(19) 1_565
K1 B8 3.411(2) 2
K1 C7 3.5000(18) .
K1 K1 3.8964(7) 3_536
Cl1 C4 1.7414(18) .
F10 B8 1.409(2) .
F10 K1 2.6169(10) 4_536
F10 K1 2.6907(10) 1_545
F11 B8 1.425(2) .
F11 K1 2.6385(9) 4_535
F11 K1 2.8062(10) 2_545
F11 K1 2.8720(10) 1_545
F12 B8 1.411(2) .
F12 K1 2.8374(10) 2_545
O9 C7 1.2396(19) .
C1 C6 1.393(3) .
C1 C2 1.395(2) .
C1 C7 1.492(3) .
C2 C3 1.387(3) .
C2 H2 0.98(2) .
C3 C4 1.381(3) .
C3 H3 0.958(19) .
C4 C5 1.388(3) .
C5 C6 1.379(3) .
C5 H5 0.94(2) .
C6 H6 0.95(2) .
C7 B8 1.636(2) .
B8 K1 3.3891(19) 1_545
B8 K1 3.411(2) 2_545

loop_
_geom_torsion_atom_site_label_1
_geom_torsion_atom_site_label_2
_geom_torsion_atom_site_label_3
_geom_torsion_atom_site_label_4
_geom_torsion
_geom_torsion_site_symmetry_1
_geom_torsion_site_symmetry_4
F10 K1 F12 B8 43.73(11) 4_535 .
F11 K1 F12 B8 -115.54(11) 4_536 .
O9 K1 F12 B8 -18.86(11) . .
F10 K1 F12 B8 -102.49(11) 1_565 .
F11 K1 F12 B8 148.12(11) 2 .
F12 K1 F12 B8 121.41(11) 2 .
F11 K1 F12 B8 88.9(2) 1_565 .
B8 K1 F12 B8 -103.56(19) 1_565 .
B8 K1 F12 B8 131.47(10) 2 .
C7 K1 F12 B8 -13.20(10) . .
K1 K1 F12 B8 -164.89(11) 3_536 .
F10 K1 F12 K1 -69.20(4) 4_535 2_545
F11 K1 F12 K1 131.53(4) 4_536 2_545
O9 K1 F12 K1 -131.80(5) . 2_545
F10 K1 F12 K1 144.57(4) 1_565 2_545
F11 K1 F12 K1 35.18(3) 2 2_545
F12 K1 F12 K1 8.477(18) 2 2_545
F11 K1 F12 K1 -24.0(2) 1_565 2_545
B8 K1 F12 K1 143.51(14) 1_565 2_545
B8 K1 F12 K1 18.54(4) 2 2_545
C7 K1 F12 K1 -126.13(5) . 2_545
K1 K1 F12 K1 82.17(3) 3_536 2_545
F10 K1 O9 C7 -103.56(13) 4_535 .
F11 K1 O9 C7 84.31(13) 4_536 .
F10 K1 O9 C7 153.01(12) 1_565 .
F12 K1 O9 C7 13.73(12) . .
F11 K1 O9 C7 -1.74(15) 2 .
F12 K1 O9 C7 -69.26(14) 2 .
F11 K1 O9 C7 -156.04(12) 1_565 .
B8 K1 O9 C7 176.74(12) 1_565 .
B8 K1 O9 C7 -32.76(15) 2 .
K1 K1 O9 C7 46.18(13) 3_536 .
C6 C1 C2 C3 0.4(3) . .
C7 C1 C2 C3 -177.50(16) . .
C1 C2 C3 C4 1.1(3) . .
C2 C3 C4 C5 -1.8(3) . .
C2 C3 C4 Cl1 176.60(13) . .
C3 C4 C5 C6 0.9(3) . .
Cl1 C4 C5 C6 -177.48(14) . .
C4 C5 C6 C1 0.7(3) . .
C2 C1 C6 C5 -1.3(3) . .
C7 C1 C6 C5 176.57(16) . .
K1 O9 C7 C1 175.11(10) . .
K1 O9 C7 B8 -8.0(2) . .
C6 C1 C7 O9 20.9(2) . .
C2 C1 C7 O9 -161.24(16) . .
C6 C1 C7 B8 -155.93(16) . .
C2 C1 C7 B8 21.9(2) . .
C6 C1 C7 K1 29.6(4) . .
C2 C1 C7 K1 -152.5(2) . .
F10 K1 C7 O9 72.45(13) 4_535 .
F11 K1 C7 O9 -94.61(13) 4_536 .
F10 K1 C7 O9 -30.93(14) 1_565 .
F12 K1 C7 O9 -162.91(15) . .
F11 K1 C7 O9 178.54(12) 2 .
F12 K1 C7 O9 127.61(12) 2 .
F11 K1 C7 O9 30.10(15) 1_565 .
B8 K1 C7 O9 -4.00(15) 1_565 .
B8 K1 C7 O9 154.29(12) 2 .
K1 K1 C7 O9 -137.86(12) 3_536 .
F10 K1 C7 C1 60.6(3) 4_535 .
F11 K1 C7 C1 -106.5(3) 4_536 .
O9 K1 C7 C1 -11.9(2) . .
F10 K1 C7 C1 -42.8(3) 1_565 .
F12 K1 C7 C1 -174.8(3) . .
F11 K1 C7 C1 166.7(3) 2 .
F12 K1 C7 C1 115.7(3) 2 .
F11 K1 C7 C1 18.2(3) 1_565 .
B8 K1 C7 C1 -15.9(3) 1_565 .
B8 K1 C7 C1 142.4(3) 2 .
K1 K1 C7 C1 -149.7(3) 3_536 .
F10 K1 C7 B8 -114.60(9) 4_535 .
F11 K1 C7 B8 78.34(9) 4_536 .
O9 K1 C7 B8 172.95(18) . .
F10 K1 C7 B8 142.02(8) 1_565 .
F12 K1 C7 B8 10.04(8) . .
F11 K1 C7 B8 -8.51(9) 2 .
F12 K1 C7 B8 -59.44(10) 2 .
F11 K1 C7 B8 -156.95(8) 1_565 .
B8 K1 C7 B8 168.95(11) 1_565 .
B8 K1 C7 B8 -32.76(12) 2 .
K1 K1 C7 B8 35.09(9) 3_536 .
K1 F10 B8 F12 -18.20(19) 4_536 .
K1 F10 B8 F12 116.62(11) 1_545 .
K1 F10 B8 F11 -132.09(10) 4_536 .
K1 F10 B8 F11 2.73(15) 1_545 .
K1 F10 B8 C7 104.57(14) 4_536 .
K1 F10 B8 C7 -120.61(12) 1_545 .
K1 F10 B8 K1 -134.82(12) 4_536 1_545
K1 F10 B8 K1 -75.96(12) 4_536 2_545
K1 F10 B8 K1 58.86(9) 1_545 2_545
K1 F12 B8 F10 144.90(9) . .
K1 F12 B8 F10 -100.17(12) 2_545 .
K1 F12 B8 F11 -101.40(12) . .
K1 F12 B8 F11 13.53(13) 2_545 .
K1 F12 B8 C7 22.07(17) . .
K1 F12 B8 C7 137.00(11) 2_545 .
K1 F12 B8 K1 -162.31(5) . 1_545
K1 F12 B8 K1 -47.39(11) 2_545 1_545
K1 F12 B8 K1 -114.93(8) . 2_545
K1 F11 B8 F10 -142.40(14) 4_535 .
K1 F11 B8 F10 101.29(12) 2_545 .
K1 F11 B8 F10 -2.47(13) 1_545 .
K1 F11 B8 F12 102.6(2) 4_535 .
K1 F11 B8 F12 -13.73(13) 2_545 .
K1 F11 B8 F12 -117.50(11) 1_545 .
K1 F11 B8 C7 -19.9(3) 4_535 .
K1 F11 B8 C7 -136.26(12) 2_545 .
K1 F11 B8 C7 119.98(12) 1_545 .
K1 F11 B8 K1 -139.9(2) 4_535 1_545
K1 F11 B8 K1 103.76(5) 2_545 1_545
K1 F11 B8 K1 116.3(2) 4_535 2_545
K1 F11 B8 K1 -103.76(5) 1_545 2_545
O9 C7 B8 F10 -130.50(16) . .
C1 C7 B8 F10 46.3(2) . .
K1 C7 B8 F10 -135.71(13) . .
O9 C7 B8 F12 -9.6(2) . .
C1 C7 B8 F12 167.20(14) . .
K1 C7 B8 F12 -14.83(11) . .
O9 C7 B8 F11 110.08(18) . .
C1 C7 B8 F11 -73.09(19) . .
K1 C7 B8 F11 104.87(13) . .
O9 C7 B8 K1 175.03(12) . 1_545
C1 C7 B8 K1 -8.1(2) . 1_545
K1 C7 B8 K1 169.82(10) . 1_545
O9 C7 B8 K1 50.3(2) . 2_545
C1 C7 B8 K1 -132.89(15) . 2_545
K1 C7 B8 K1 45.07(15) . 2_545
